data_7214682
loop_
_publ_author_name
'\'Evora, Ant\'onio O. L.'
'Castro, Ricardo A. E.'
'Maria, Teresa M. R.'
'Rosado, M\'ario T. S.'
'Silva, M. Ramos'
'Canotilho, Jo\~ao'
'Eus\'ebio, M. Ermelinda S.'

_publ_section_title
;
 Resolved structures of two picolinamide polymorphs. Investigation of the
 dimorphic system behaviour under conditions relevant to co-crystal
 synthesis
;
_journal_issue 24
_journal_name_full CrystEngComm
_journal_page_first 8649
_journal_paper_doi 10.1039/c2ce26244d
_journal_volume 14
_journal_year 2012
_chemical_formula_moiety 'C6 H6 N2 O'
_chemical_formula_sum 'C6 H6 N2 O'
_chemical_formula_weight 122.13
_chemical_name_systematic
;
Picolinamide
;
_space_group_IT_number 14
_symmetry_cell_setting monoclinic
_symmetry_space_group_name_Hall '-P 2ybc'
_symmetry_space_group_name_H-M 'P 1 21/c 1'
_atom_sites_solution_hydrogens geom
_atom_sites_solution_primary direct
_atom_sites_solution_secondary difmap
_audit_creation_method SHELXL-97
_cell_angle_alpha 90.00
_cell_angle_beta 98.2809(17)
_cell_angle_gamma 90.00
_cell_formula_units_Z 8
_cell_length_a 5.2831(4)
_cell_length_b 11.2901(9)
_cell_length_c 19.8654(17)
_cell_measurement_reflns_used 2542
_cell_measurement_temperature 150(2)
_cell_measurement_theta_max 25.39
_cell_measurement_theta_min 2.75
_cell_volume 1172.55(16)
_computing_cell_refinement 'SAINT (Bruker, 2003)'
_computing_data_collection 'APEX2 (Bruker, 2003)'
_computing_data_reduction SAINT
_computing_molecular_graphics 'ORTEPII (Johnson, 1976)'
_computing_publication_material SHELXL97
_computing_structure_refinement 'SHELXL-97 (Sheldrick, 1997)'
_computing_structure_solution 'SHELXS97 (Sheldrick, 2008)'
_diffrn_ambient_temperature 150(2)
_diffrn_measured_fraction_theta_full 1.000
_diffrn_measured_fraction_theta_max 0.996
_diffrn_measurement_device_type 'Bruker APEX CCD area-detector'
_diffrn_measurement_method '\f and \w'
_diffrn_radiation_monochromator graphite
_diffrn_radiation_source 'fine-focus sealed tube'
_diffrn_radiation_type MoK\a
_diffrn_radiation_wavelength 0.71073
_diffrn_reflns_av_R_equivalents 0.0359
_diffrn_reflns_av_sigmaI/netI 0.0308
_diffrn_reflns_limit_h_max 6
_diffrn_reflns_limit_h_min -6
_diffrn_reflns_limit_k_max 13
_diffrn_reflns_limit_k_min -13
_diffrn_reflns_limit_l_max 23
_diffrn_reflns_limit_l_min -24
_diffrn_reflns_number 8215
_diffrn_reflns_theta_full 25.00
_diffrn_reflns_theta_max 25.74
_diffrn_reflns_theta_min 2.07
_exptl_absorpt_coefficient_mu 0.099
_exptl_absorpt_correction_T_max 0.999
_exptl_absorpt_correction_T_min 0.60
_exptl_absorpt_correction_type multi-scan
_exptl_absorpt_process_details '(SADABS; Sheldrick, 2000)'
_exptl_crystal_colour colourless
_exptl_crystal_density_diffrn 1.384
_exptl_crystal_density_method 'not measured'
_exptl_crystal_description prism
_exptl_crystal_F_000 512
_exptl_crystal_size_max 0.30
_exptl_crystal_size_mid 0.15
_exptl_crystal_size_min 0.10
_refine_diff_density_max 0.168
_refine_diff_density_min -0.195
_refine_diff_density_rms 0.038
_refine_ls_extinction_method none
_refine_ls_goodness_of_fit_ref 1.024
_refine_ls_hydrogen_treatment mixed
_refine_ls_matrix_type full
_refine_ls_number_parameters 179
_refine_ls_number_reflns 2233
_refine_ls_number_restraints 0
_refine_ls_restrained_S_all 1.024
_refine_ls_R_factor_all 0.0485
_refine_ls_R_factor_gt 0.0361
_refine_ls_shift/su_max 0.000
_refine_ls_shift/su_mean 0.000
_refine_ls_structure_factor_coef Fsqd
_refine_ls_weighting_details 'calc w=1/[\s^2^(Fo^2^)+(0.0468P)^2^+0.1607P] where P=(Fo^2^+2Fc^2^)/3'
_refine_ls_weighting_scheme calc
_refine_ls_wR_factor_gt 0.0876
_refine_ls_wR_factor_ref 0.0940
_reflns_number_gt 1749
_reflns_number_total 2233
_reflns_threshold_expression I>2\s(I)
_cod_data_source_file c2ce26244d.txt
_cod_data_source_block picolow1
_cod_original_sg_symbol_H-M P21/c
_cod_database_code 7214682

loop_
_symmetry_equiv_pos_as_xyz
'x, y, z'
'-x, y+1/2, -z+1/2'
'-x, -y, -z'
'x, -y-1/2, z-1/2'

loop_
_atom_site_label
_atom_site_type_symbol
_atom_site_fract_x
_atom_site_fract_y
_atom_site_fract_z
_atom_site_U_iso_or_equiv
_atom_site_adp_type
_atom_site_occupancy
_atom_site_symmetry_multiplicity
_atom_site_calc_flag
_atom_site_refinement_flags
C1A C 0.3200(2) 0.36149(11) 0.21127(7) 0.0235(3) Uani 1 1 d .
N1A N 0.1779(2) 0.36963(11) 0.26181(6) 0.0305(3) Uani 1 1 d .
C2A C 0.5304(3) 0.28856(13) 0.21343(7) 0.0307(3) Uani 1 1 d .
H2A H 0.6244 0.2855 0.1773 0.037 Uiso 1 1 calc R
C3A C 0.5977(3) 0.21992(14) 0.27107(8) 0.0368(4) Uani 1 1 d .
H3A H 0.7388 0.1699 0.2743 0.044 Uiso 1 1 calc R
C4A C 0.4536(3) 0.22655(14) 0.32346(8) 0.0350(4) Uani 1 1 d .
H4A H 0.4947 0.1811 0.3625 0.042 Uiso 1 1 calc R
C5A C 0.2472(3) 0.30212(14) 0.31656(7) 0.0351(4) Uani 1 1 d .
H5A H 0.1505 0.3065 0.3521 0.042 Uiso 1 1 calc R
C6A C 0.2404(3) 0.43865(12) 0.15004(7) 0.0241(3) Uani 1 1 d .
N2A N 0.0195(2) 0.49499(11) 0.14954(6) 0.0290(3) Uani 1 1 d .
H1 H -0.032(3) 0.5481(16) 0.1153(9) 0.046(5) Uiso 1 1 d .
H2 H -0.073(3) 0.4832(14) 0.1840(8) 0.037(4) Uiso 1 1 d .
O1A O 0.37668(18) 0.44749(9) 0.10463(5) 0.0321(3) Uani 1 1 d .
C1B C -0.0499(3) 0.79312(12) -0.04444(7) 0.0261(3) Uani 1 1 d .
N1B N 0.0901(2) 0.81096(11) -0.09421(6) 0.0337(3) Uani 1 1 d .
C2B C -0.2589(3) 0.86216(14) -0.03572(8) 0.0362(4) Uani 1 1 d .
H2B H -0.3537 0.8463 -0.0008 0.043 Uiso 1 1 calc R
C3B C -0.3242(3) 0.95537(14) -0.08006(8) 0.0410(4) Uani 1 1 d .
H3B H -0.4625 1.0039 -0.0751 0.049 Uiso 1 1 calc R
C4B C -0.1815(3) 0.97493(14) -0.13143(8) 0.0369(4) Uani 1 1 d .
H4B H -0.2211 1.0368 -0.1621 0.044 Uiso 1 1 calc R
C5B C 0.0217(3) 0.90085(14) -0.13655(8) 0.0389(4) Uani 1 1 d .
H5B H 0.1172 0.9143 -0.1716 0.047 Uiso 1 1 calc R
C6B C 0.0248(3) 0.69228(12) 0.00407(7) 0.0269(3) Uani 1 1 d .
N2B N 0.2297(2) 0.63032(11) -0.00539(7) 0.0312(3) Uani 1 1 d .
O1B O -0.1027(2) 0.67350(10) 0.05040(5) 0.0397(3) Uani 1 1 d .
H3 H 0.310(3) 0.6463(15) -0.0400(9) 0.045(5) Uiso 1 1 d .
H4 H 0.277(3) 0.5675(16) 0.0240(9) 0.044(5) Uiso 1 1 d .

loop_
_atom_site_aniso_label
_atom_site_aniso_U_11
_atom_site_aniso_U_22
_atom_site_aniso_U_33
_atom_site_aniso_U_23
_atom_site_aniso_U_13
_atom_site_aniso_U_12
C1A 0.0247(7) 0.0225(7) 0.0235(7) -0.0021(5) 0.0046(6) -0.0037(6)
N1A 0.0329(7) 0.0337(7) 0.0265(6) 0.0038(5) 0.0093(5) 0.0029(5)
C2A 0.0299(8) 0.0325(8) 0.0311(8) 0.0017(6) 0.0093(6) 0.0016(6)
C3A 0.0330(8) 0.0354(8) 0.0421(9) 0.0076(7) 0.0053(7) 0.0087(7)
C4A 0.0403(9) 0.0335(8) 0.0306(8) 0.0078(6) 0.0032(7) -0.0001(7)
C5A 0.0398(9) 0.0403(9) 0.0271(8) 0.0052(7) 0.0108(7) 0.0014(7)
C6A 0.0267(7) 0.0237(7) 0.0224(7) -0.0024(5) 0.0050(6) -0.0033(6)
N2A 0.0289(7) 0.0326(7) 0.0262(7) 0.0046(6) 0.0066(5) 0.0042(5)
O1A 0.0344(6) 0.0348(6) 0.0291(6) 0.0053(4) 0.0118(4) 0.0040(5)
C1B 0.0284(7) 0.0259(7) 0.0244(7) -0.0029(6) 0.0046(6) -0.0016(6)
N1B 0.0358(7) 0.0316(7) 0.0361(7) 0.0064(6) 0.0129(6) 0.0043(6)
C2B 0.0377(9) 0.0379(8) 0.0357(9) 0.0037(7) 0.0150(7) 0.0060(7)
C3B 0.0388(9) 0.0364(9) 0.0491(10) 0.0044(7) 0.0106(8) 0.0120(7)
C4B 0.0401(9) 0.0299(8) 0.0403(9) 0.0084(7) 0.0043(7) 0.0024(7)
C5B 0.0432(9) 0.0374(9) 0.0393(9) 0.0099(7) 0.0168(7) 0.0019(7)
C6B 0.0297(8) 0.0292(7) 0.0219(7) -0.0023(6) 0.0044(6) 0.0007(6)
N2B 0.0346(7) 0.0328(7) 0.0274(7) 0.0047(6) 0.0086(6) 0.0069(6)
O1B 0.0499(7) 0.0432(6) 0.0295(6) 0.0080(5) 0.0177(5) 0.0137(5)

loop_
_atom_type_symbol
_atom_type_description
_atom_type_scat_dispersion_real
_atom_type_scat_dispersion_imag
_atom_type_scat_source
C C 0.0033 0.0016 'International Tables Vol C Tables 4.2.6.8 and 6.1.1.4'
H H 0.0000 0.0000 'International Tables Vol C Tables 4.2.6.8 and 6.1.1.4'
N N 0.0061 0.0033 'International Tables Vol C Tables 4.2.6.8 and 6.1.1.4'
O O 0.0106 0.0060 'International Tables Vol C Tables 4.2.6.8 and 6.1.1.4'

loop_
_geom_angle_atom_site_label_1
_geom_angle_atom_site_label_2
_geom_angle_atom_site_label_3
_geom_angle
N1A C1A C2A 123.61(13)
N1A C1A C6A 116.34(11)
C2A C1A C6A 120.05(12)
C5A N1A C1A 116.95(12)
C1A C2A C3A 117.98(14)
C1A C2A H2A 121.0
C3A C2A H2A 121.0
C4A C3A C2A 119.35(14)
C4A C3A H3A 120.3
C2A C3A H3A 120.3
C5A C4A C3A 118.35(14)
C5A C4A H4A 120.8
C3A C4A H4A 120.8
N1A C5A C4A 123.76(14)
N1A C5A H5A 118.1
C4A C5A H5A 118.1
O1A C6A N2A 124.01(13)
O1A C6A C1A 120.76(12)
N2A C6A C1A 115.23(12)
C6A N2A H1 119.0(10)
C6A N2A H2 119.6(10)
H1 N2A H2 121.3(14)
N1B C1B C2B 123.12(13)
N1B C1B C6B 117.79(12)
C2B C1B C6B 119.09(12)
C1B N1B C5B 116.99(12)
C1B C2B C3B 118.63(14)
C1B C2B H2B 120.7
C3B C2B H2B 120.7
C4B C3B C2B 118.87(14)
C4B C3B H3B 120.6
C2B C3B H3B 120.6
C3B C4B C5B 118.40(14)
C3B C4B H4B 120.8
C5B C4B H4B 120.8
N1B C5B C4B 123.98(14)
N1B C5B H5B 118.0
C4B C5B H5B 118.0
O1B C6B N2B 124.04(14)
O1B C6B C1B 119.04(12)
N2B C6B C1B 116.90(12)
C6B N2B H3 119.9(11)
C6B N2B H4 117.7(10)
H3 N2B H4 122.2(15)

loop_
_geom_bond_atom_site_label_1
_geom_bond_atom_site_label_2
_geom_bond_distance
C1A N1A 1.3406(17)
C1A C2A 1.3791(19)
C1A C6A 1.5060(19)
N1A C5A 1.3355(19)
C2A C3A 1.386(2)
C2A H2A 0.9300
C3A C4A 1.377(2)
C3A H3A 0.9300
C4A C5A 1.375(2)
C4A H4A 0.9300
C5A H5A 0.9300
C6A O1A 1.2368(15)
C6A N2A 1.3277(17)
N2A H1 0.918(18)
N2A H2 0.908(16)
C1B N1B 1.3326(17)
C1B C2B 1.383(2)
C1B C6B 1.507(2)
N1B C5B 1.3342(19)
C2B C3B 1.384(2)
C2B H2B 0.9300
C3B C4B 1.371(2)
C3B H3B 0.9300
C4B C5B 1.376(2)
C4B H4B 0.9300
C5B H5B 0.9300
C6B O1B 1.2348(16)
C6B N2B 1.3246(18)
N2B H3 0.876(18)
N2B H4 0.930(18)
